data_4342328
loop_
_publ_author_name
'Li, Ji-Kun'
'Huang, Xian-Qiang'
'Yang, Song'
'Ma, Hong-Wei'
'Chi, Ying-Nan'
'Hu, Chang-Wen'

_publ_section_title
;
 Four alkoxohexavanadate-based pd-polyoxovanadates as robust heterogeneous
 catalysts for oxidation of benzyl-alkanes.
;
_journal_issue 4
_journal_name_full 'Inorganic chemistry'
_journal_page_first 1454
_journal_page_last 1461
_journal_paper_doi 10.1021/ic502447b
_journal_volume 54
_journal_year 2015
_chemical_formula_moiety 'C18 H50 N2 O19 V6'
_chemical_formula_sum 'C18 H50 N2 O19 V6'
_chemical_formula_weight 904.24
_space_group_crystal_system monoclinic
_space_group_IT_number 14
_space_group_name_Hall '-P 2ybc'
_space_group_name_H-M_alt 'P 1 21/c 1'
_symmetry_space_group_name_Hall '-P 2ybc'
_symmetry_space_group_name_H-M 'P 1 21/c 1'
_atom_sites_solution_hydrogens geom
_atom_sites_solution_primary direct
_atom_sites_solution_secondary difmap
_audit_creation_method SHELXL-2014/6
_cell_angle_alpha 90
_cell_angle_beta 95.1640(10)
_cell_angle_gamma 90
_cell_formula_units_Z 4
_cell_length_a 17.2607(3)
_cell_length_b 10.4781(2)
_cell_length_c 19.6314(4)
_cell_measurement_reflns_used 8657
_cell_measurement_temperature 296(2)
_cell_measurement_theta_max 28.19
_cell_measurement_theta_min 2.37
_cell_volume 3536.11(12)
_computing_cell_refinement 'Bruker SAINT'
_computing_data_collection 'Bruker APEX2'
_computing_data_reduction 'Bruker SAINT'
_computing_molecular_graphics 'Bruker SHELXTL'
_computing_publication_material 'Bruker SHELXTL'
_computing_structure_refinement 'SHELXL-2014/6 (Sheldrick, 2014)'
_computing_structure_solution 'SHELXS-97 (Sheldrick, 2008)'
_diffrn_ambient_temperature 296(2)
_diffrn_measured_fraction_theta_full 0.978
_diffrn_measured_fraction_theta_max 1.000
_diffrn_measurement_device_type 'CCD area detector'
_diffrn_measurement_method 'phi and omega scans'
_diffrn_radiation_type MoK\a
_diffrn_radiation_wavelength 0.71073
_diffrn_reflns_av_R_equivalents 0.0355
_diffrn_reflns_av_unetI/netI 0.0262
_diffrn_reflns_Laue_measured_fraction_full 0.978
_diffrn_reflns_Laue_measured_fraction_max 1.000
_diffrn_reflns_limit_h_max 20
_diffrn_reflns_limit_h_min -20
_diffrn_reflns_limit_k_max 12
_diffrn_reflns_limit_k_min -12
_diffrn_reflns_limit_l_max 23
_diffrn_reflns_limit_l_min -23
_diffrn_reflns_number 33643
_diffrn_reflns_point_group_measured_fraction_full 0.978
_diffrn_reflns_point_group_measured_fraction_max 1.000
_diffrn_reflns_theta_full 25.242
_diffrn_reflns_theta_max 25.048
_diffrn_reflns_theta_min 1.185
_diffrn_source 'fine-focus sealed tube'
_exptl_absorpt_coefficient_mu 1.594
_exptl_absorpt_correction_T_max 0.7623
_exptl_absorpt_correction_T_min 0.6913
_exptl_absorpt_correction_type multi-scan
_exptl_absorpt_process_details sadabs
_exptl_crystal_colour yellow
_exptl_crystal_density_diffrn 1.699
_exptl_crystal_density_method 'not measured'
_exptl_crystal_description block
_exptl_crystal_F_000 1848
_exptl_crystal_size_max 0.250
_exptl_crystal_size_mid 0.230
_exptl_crystal_size_min 0.180
_refine_diff_density_max 0.724
_refine_diff_density_min -0.384
_refine_diff_density_rms 0.096
_refine_ls_extinction_method none
_refine_ls_goodness_of_fit_ref 1.067
_refine_ls_hydrogen_treatment constr
_refine_ls_matrix_type full
_refine_ls_number_parameters 409
_refine_ls_number_reflns 6265
_refine_ls_number_restraints 0
_refine_ls_restrained_S_all 1.067
_refine_ls_R_factor_all 0.0491
_refine_ls_R_factor_gt 0.0344
_refine_ls_shift/su_max 0.002
_refine_ls_shift/su_mean 0.000
_refine_ls_structure_factor_coef Fsqd
_refine_ls_weighting_details 'w=1/[\s^2^(Fo^2^)+(0.0429P)^2^+2.5196P] where P=(Fo^2^+2Fc^2^)/3'
_refine_ls_weighting_scheme calc
_refine_ls_wR_factor_gt 0.0848
_refine_ls_wR_factor_ref 0.0927
_reflns_Friedel_coverage 0.000
_reflns_number_gt 4989
_reflns_number_total 6265
_reflns_threshold_expression 'I > 2\s(I)'
_cod_data_source_file ic502447b_si_005.cif
_cod_data_source_block 1ma
_cod_depositor_comments 'Adding full bibliography for 4342328--4342332.cif.'
_cod_database_code 4342328
_shelx_space_group_comment
;
The symmetry employed for this shelxl refinement is uniquely defined
by the following loop, which should always be used as a source of
symmetry information in preference to the above space-group names.
They are only intended as comments.
;
_shelx_estimated_absorpt_t_min 0.691
_shelx_estimated_absorpt_t_max 0.762
_shelxl_version_number 2014/6

loop_
_space_group_symop_operation_xyz
'x, y, z'
'-x, y+1/2, -z+1/2'
'-x, -y, -z'
'x, -y-1/2, z-1/2'

loop_
_atom_site_label
_atom_site_type_symbol
_atom_site_fract_x
_atom_site_fract_y
_atom_site_fract_z
_atom_site_U_iso_or_equiv
_atom_site_adp_type
_atom_site_occupancy
_atom_site_site_symmetry_order
_atom_site_calc_flag
_atom_site_refinement_flags_posn
_atom_site_refinement_flags_adp
_atom_site_refinement_flags_occupancy
V1 V 0.08352(3) 0.41524(5) 0.08141(2) 0.03115(13) Uani 1 1 d . . .
V2 V -0.00506(3) 0.66841(5) 0.06997(2) 0.03291(14) Uani 1 1 d . . .
V3 V -0.09271(3) 0.41661(5) 0.05900(2) 0.03119(13) Uani 1 1 d . . .
V4 V 0.42382(3) 0.89828(5) 0.06911(3) 0.03331(14) Uani 1 1 d . . .
V5 V 0.59840(3) 0.90163(5) 0.06049(3) 0.03639(14) Uani 1 1 d . . .
V6 V 0.51354(3) 1.14891(5) 0.08182(3) 0.03792(15) Uani 1 1 d . . .
O1 O 0.0000 0.5000 0.0000 0.0244(6) Uani 1 2 d S . P
O2 O 0.14499(13) 0.3442(2) 0.13412(11) 0.0483(6) Uani 1 1 d . . .
O3 O 0.07028(11) 0.27206(18) 0.01124(10) 0.0327(5) Uani 1 1 d . . .
O4 O 0.15387(11) 0.48562(19) 0.01855(10) 0.0334(5) Uani 1 1 d . . .
O5 O -0.01145(12) 0.35543(19) 0.10986(9) 0.0337(5) Uani 1 1 d . . .
O6 O 0.07183(12) 0.5668(2) 0.12080(9) 0.0350(5) Uani 1 1 d . . .
O7 O -0.00093(14) 0.7970(2) 0.11404(11) 0.0500(6) Uani 1 1 d . . .
O8 O 0.08361(11) 0.71287(18) 0.01202(10) 0.0341(5) Uani 1 1 d . . .
O9 O -0.08202(12) 0.58083(19) 0.10057(9) 0.0344(5) Uani 1 1 d . . .
O10 O -0.16595(13) 0.3594(2) 0.09286(11) 0.0466(6) Uani 1 1 d . . .
O11 O 0.5000 1.0000 0.0000 0.0266(6) Uani 1 2 d S . P
O12 O 0.36054(13) 0.8320(2) 0.11196(12) 0.0506(6) Uani 1 1 d . . .
O13 O 0.41585(12) 0.78715(19) -0.01184(11) 0.0394(5) Uani 1 1 d . . .
O14 O 0.34739(11) 1.00888(19) 0.00913(10) 0.0331(5) Uani 1 1 d . . .
O15 O 0.51327(12) 0.8291(2) 0.10061(10) 0.0407(5) Uani 1 1 d . . .
O16 O 0.44376(12) 1.0510(2) 0.11979(10) 0.0358(5) Uani 1 1 d . . .
O17 O 0.56861(12) 0.77658(19) -0.01795(11) 0.0385(5) Uani 1 1 d . . .
O18 O 0.66995(13) 0.8198(2) 0.09473(12) 0.0560(7) Uani 1 1 d . . .
O19 O 0.59689(12) 1.0411(2) 0.11174(10) 0.0427(5) Uani 1 1 d . . .
O20 O 0.52608(15) 1.2657(2) 0.13388(13) 0.0611(7) Uani 1 1 d . . .
N1 N 0.11098(18) 0.5949(3) 0.25624(14) 0.0526(8) Uani 1 1 d . . .
H1 H 0.0977 0.5690 0.2087 0.063 Uiso 1 1 calc R U .
N2 N 0.3885(2) 0.1091(3) 0.24256(15) 0.0574(9) Uani 1 1 d . . .
H2 H 0.4103 0.0913 0.1991 0.069 Uiso 1 1 calc R U .
C1 C 0.0653(2) 0.1437(3) 0.03425(18) 0.0470(8) Uani 1 1 d . . .
H1A H 0.1009 0.1313 0.0742 0.071 Uiso 1 1 calc R U .
H1B H 0.0133 0.1265 0.0453 0.071 Uiso 1 1 calc R U .
H1C H 0.0784 0.0866 -0.0012 0.071 Uiso 1 1 calc R U .
C2 C 0.22326(19) 0.4206(4) 0.0044(2) 0.0557(10) Uani 1 1 d . . .
H2A H 0.2501 0.4697 -0.0275 0.084 Uiso 1 1 calc R U .
H2B H 0.2563 0.4099 0.0460 0.084 Uiso 1 1 calc R U .
H2C H 0.2101 0.3384 -0.0150 0.084 Uiso 1 1 calc R U .
C3 C 0.1497(2) 0.7800(4) 0.04185(19) 0.0553(10) Uani 1 1 d . . .
H3A H 0.1339 0.8389 0.0754 0.083 Uiso 1 1 calc R U .
H3B H 0.1864 0.7204 0.0634 0.083 Uiso 1 1 calc R U .
H3C H 0.1735 0.8259 0.0069 0.083 Uiso 1 1 calc R U .
C4 C 0.3452(2) 0.7239(4) -0.0347(2) 0.0709(13) Uani 1 1 d . . .
H4A H 0.3527 0.6744 -0.0747 0.106 Uiso 1 1 calc R U .
H4B H 0.3300 0.6687 0.0008 0.106 Uiso 1 1 calc R U .
H4C H 0.3051 0.7861 -0.0455 0.106 Uiso 1 1 calc R U .
C5 C 0.28214(17) 1.0646(3) 0.03644(17) 0.0423(8) Uani 1 1 d . . .
H5A H 0.2632 1.0079 0.0696 0.063 Uiso 1 1 calc R U .
H5B H 0.2971 1.1442 0.0580 0.063 Uiso 1 1 calc R U .
H5C H 0.2419 1.0794 0.0003 0.063 Uiso 1 1 calc R U .
C6 C 0.5671(2) 0.6427(3) -0.0029(2) 0.0603(11) Uani 1 1 d . . .
H6A H 0.6108 0.6214 0.0288 0.090 Uiso 1 1 calc R U .
H6B H 0.5198 0.6222 0.0168 0.090 Uiso 1 1 calc R U .
H6C H 0.5699 0.5948 -0.0443 0.090 Uiso 1 1 calc R U .
C7 C 0.1754(3) 0.6921(4) 0.2543(2) 0.0843(15) Uani 1 1 d . . .
H7A H 0.1571 0.7619 0.2246 0.101 Uiso 1 1 calc R U .
H7B H 0.1873 0.7266 0.2999 0.101 Uiso 1 1 calc R U .
C8 C 0.2482(3) 0.6393(6) 0.2296(3) 0.110(2) Uani 1 1 d . . .
H8A H 0.2866 0.7055 0.2296 0.165 Uiso 1 1 calc R U .
H8B H 0.2675 0.5715 0.2593 0.165 Uiso 1 1 calc R U .
H8C H 0.2373 0.6069 0.1840 0.165 Uiso 1 1 calc R U .
C9 C 0.1341(3) 0.4749(4) 0.2944(2) 0.0693(12) Uani 1 1 d . . .
H9A H 0.0908 0.4156 0.2898 0.083 Uiso 1 1 calc R U .
H9B H 0.1772 0.4359 0.2735 0.083 Uiso 1 1 calc R U .
C10 C 0.1575(3) 0.4959(6) 0.3683(2) 0.108(2) Uani 1 1 d . . .
H10A H 0.1716 0.4158 0.3897 0.163 Uiso 1 1 calc R U .
H10B H 0.2012 0.5528 0.3734 0.163 Uiso 1 1 calc R U .
H10C H 0.1148 0.5326 0.3897 0.163 Uiso 1 1 calc R U .
C11 C 0.0405(3) 0.6567(4) 0.2783(2) 0.0780(14) Uani 1 1 d . . .
H11A H 0.0289 0.7315 0.2501 0.094 Uiso 1 1 calc R U .
H11B H 0.0513 0.6855 0.3251 0.094 Uiso 1 1 calc R U .
C12 C -0.0306(3) 0.5716(5) 0.2741(2) 0.0885(16) Uani 1 1 d . . .
H12A H -0.0739 0.6181 0.2892 0.133 Uiso 1 1 calc R U .
H12B H -0.0428 0.5443 0.2277 0.133 Uiso 1 1 calc R U .
H12C H -0.0203 0.4982 0.3029 0.133 Uiso 1 1 calc R U .
C13 C 0.3823(3) 0.2493(4) 0.2480(2) 0.0722(12) Uani 1 1 d . . .
H13A H 0.4341 0.2858 0.2520 0.087 Uiso 1 1 calc R U .
H13B H 0.3581 0.2704 0.2892 0.087 Uiso 1 1 calc R U .
C14 C 0.3362(3) 0.3078(5) 0.1880(2) 0.0845(15) Uani 1 1 d . . .
H14A H 0.3340 0.3986 0.1941 0.127 Uiso 1 1 calc R U .
H14B H 0.3605 0.2890 0.1471 0.127 Uiso 1 1 calc R U .
H14C H 0.2844 0.2735 0.1843 0.127 Uiso 1 1 calc R U .
C15 C 0.4477(4) 0.0636(6) 0.2988(2) 0.115(2) Uani 1 1 d . . .
H15A H 0.4354 0.1022 0.3414 0.138 Uiso 1 1 calc R U .
H15B H 0.4420 -0.0280 0.3034 0.138 Uiso 1 1 calc R U .
C16 C 0.5272(3) 0.0904(6) 0.2898(3) 0.106(2) Uani 1 1 d . . .
H16A H 0.5598 0.0577 0.3281 0.159 Uiso 1 1 calc R U .
H16B H 0.5410 0.0505 0.2485 0.159 Uiso 1 1 calc R U .
H16C H 0.5344 0.1810 0.2866 0.159 Uiso 1 1 calc R U .
C17 C 0.3153(4) 0.0348(6) 0.2421(3) 0.130(3) Uani 1 1 d . . .
H17A H 0.3270 -0.0545 0.2348 0.156 Uiso 1 1 calc R U .
H17B H 0.2801 0.0628 0.2037 0.156 Uiso 1 1 calc R U .
C18 C 0.2745(4) 0.0462(7) 0.3065(3) 0.168(4) Uani 1 1 d . . .
H18A H 0.2279 -0.0044 0.3022 0.252 Uiso 1 1 calc R U .
H18B H 0.3082 0.0163 0.3447 0.252 Uiso 1 1 calc R U .
H18C H 0.2612 0.1339 0.3136 0.252 Uiso 1 1 calc R U .

loop_
_atom_site_aniso_label
_atom_site_aniso_U_11
_atom_site_aniso_U_22
_atom_site_aniso_U_33
_atom_site_aniso_U_23
_atom_site_aniso_U_13
_atom_site_aniso_U_12
V1 0.0339(3) 0.0343(3) 0.0249(3) 0.0028(2) 0.0009(2) 0.0026(2)
V2 0.0420(3) 0.0298(3) 0.0273(3) -0.0052(2) 0.0050(2) 0.0008(2)
V3 0.0330(3) 0.0325(3) 0.0293(3) 0.0043(2) 0.0099(2) -0.0014(2)
V4 0.0353(3) 0.0334(3) 0.0327(3) 0.0052(2) 0.0114(2) -0.0024(2)
V5 0.0337(3) 0.0435(3) 0.0323(3) 0.0087(2) 0.0044(2) 0.0039(2)
V6 0.0425(3) 0.0375(3) 0.0350(3) -0.0101(2) 0.0108(2) -0.0074(2)
O1 0.0277(15) 0.0257(14) 0.0200(13) 0.0013(11) 0.0036(11) -0.0004(11)
O2 0.0470(14) 0.0543(15) 0.0420(13) 0.0118(11) -0.0055(10) 0.0061(11)
O3 0.0391(12) 0.0261(10) 0.0334(11) 0.0031(9) 0.0071(9) 0.0024(9)
O4 0.0276(11) 0.0367(12) 0.0361(11) 0.0026(9) 0.0044(9) 0.0030(9)
O5 0.0396(12) 0.0349(11) 0.0276(10) 0.0080(9) 0.0080(9) 0.0004(9)
O6 0.0388(12) 0.0411(12) 0.0248(10) -0.0045(9) 0.0008(9) -0.0002(10)
O7 0.0640(16) 0.0403(13) 0.0460(13) -0.0147(11) 0.0066(12) 0.0000(11)
O8 0.0354(12) 0.0298(11) 0.0373(11) -0.0012(9) 0.0036(9) -0.0071(9)
O9 0.0397(12) 0.0385(12) 0.0267(10) -0.0009(9) 0.0119(9) 0.0042(10)
O10 0.0415(13) 0.0517(14) 0.0491(13) 0.0100(11) 0.0184(11) -0.0030(11)
O11 0.0285(15) 0.0266(15) 0.0247(13) 0.0005(11) 0.0035(11) -0.0014(11)
O12 0.0503(14) 0.0489(14) 0.0559(15) 0.0142(12) 0.0234(12) -0.0029(11)
O13 0.0369(12) 0.0324(12) 0.0506(13) -0.0079(10) 0.0128(10) -0.0105(9)
O14 0.0281(11) 0.0366(12) 0.0355(11) 0.0001(9) 0.0084(9) -0.0011(9)
O15 0.0427(13) 0.0436(13) 0.0373(12) 0.0152(10) 0.0114(10) 0.0050(10)
O16 0.0402(12) 0.0417(12) 0.0266(10) -0.0040(9) 0.0096(9) -0.0024(10)
O17 0.0422(13) 0.0269(11) 0.0486(13) 0.0032(10) 0.0166(10) 0.0015(9)
O18 0.0426(14) 0.0697(17) 0.0557(15) 0.0203(13) 0.0047(11) 0.0136(12)
O19 0.0372(13) 0.0603(15) 0.0299(11) -0.0053(11) -0.0011(9) -0.0046(11)
O20 0.0653(17) 0.0578(16) 0.0621(16) -0.0312(14) 0.0168(13) -0.0145(13)
N1 0.076(2) 0.0510(18) 0.0302(14) -0.0108(14) 0.0021(14) -0.0015(16)
N2 0.089(2) 0.0493(19) 0.0370(16) -0.0029(14) 0.0245(16) -0.0019(17)
C1 0.058(2) 0.0296(17) 0.054(2) 0.0074(16) 0.0087(17) 0.0067(16)
C2 0.0353(19) 0.061(2) 0.073(3) 0.020(2) 0.0153(17) 0.0134(17)
C3 0.052(2) 0.051(2) 0.063(2) -0.0081(19) 0.0043(18) -0.0190(18)
C4 0.055(2) 0.071(3) 0.090(3) -0.031(2) 0.024(2) -0.033(2)
C5 0.0316(17) 0.052(2) 0.0451(19) -0.0020(16) 0.0113(14) 0.0024(15)
C6 0.069(3) 0.0307(19) 0.085(3) 0.0050(19) 0.028(2) 0.0052(18)
C7 0.121(4) 0.070(3) 0.062(3) -0.020(2) 0.009(3) -0.030(3)
C8 0.103(4) 0.128(5) 0.104(4) -0.014(4) 0.031(4) -0.039(4)
C9 0.072(3) 0.075(3) 0.060(3) 0.009(2) 0.000(2) 0.006(2)
C10 0.104(4) 0.158(6) 0.059(3) 0.029(3) -0.013(3) -0.008(4)
C11 0.118(4) 0.070(3) 0.047(2) -0.008(2) 0.014(2) 0.032(3)
C12 0.080(3) 0.134(5) 0.053(3) 0.004(3) 0.017(2) 0.033(3)
C13 0.082(3) 0.073(3) 0.062(3) -0.016(2) 0.014(2) 0.000(2)
C14 0.071(3) 0.088(3) 0.089(3) -0.012(3) -0.022(3) 0.029(3)
C15 0.172(6) 0.124(5) 0.050(3) 0.011(3) 0.014(4) 0.038(5)
C16 0.112(5) 0.130(5) 0.072(3) -0.011(3) -0.017(3) 0.065(4)
C17 0.155(6) 0.153(6) 0.092(4) -0.052(4) 0.072(4) -0.096(5)
C18 0.189(7) 0.228(8) 0.101(5) -0.042(5) 0.088(5) -0.113(7)

loop_
_atom_type_symbol
_atom_type_description
_atom_type_scat_dispersion_real
_atom_type_scat_dispersion_imag
_atom_type_scat_source
C C 0.0033 0.0016 'International Tables Vol C Tables 4.2.6.8 and 6.1.1.4'
H H 0.0000 0.0000 'International Tables Vol C Tables 4.2.6.8 and 6.1.1.4'
N N 0.0061 0.0033 'International Tables Vol C Tables 4.2.6.8 and 6.1.1.4'
O O 0.0106 0.0060 'International Tables Vol C Tables 4.2.6.8 and 6.1.1.4'
V V 0.3005 0.5294 'International Tables Vol C Tables 4.2.6.8 and 6.1.1.4'

loop_
_geom_angle_atom_site_label_1
_geom_angle_atom_site_label_2
_geom_angle_atom_site_label_3
_geom_angle
_geom_angle_site_symmetry_1
_geom_angle_site_symmetry_3
O2 V1 O6 103.19(11) . .
O2 V1 O5 101.40(10) . .
O6 V1 O5 91.85(9) . .
O2 V1 O4 99.84(10) . .
O6 V1 O4 92.21(9) . .
O5 V1 O4 156.84(8) . .
O2 V1 O3 97.04(10) . .
O6 V1 O3 159.76(9) . .
O5 V1 O3 84.71(8) . .
O4 V1 O3 83.63(8) . .
O2 V1 O1 174.32(9) . .
O6 V1 O1 82.28(6) . .
O5 V1 O1 79.75(6) . .
O4 V1 O1 78.23(6) . .
O3 V1 O1 77.49(6) . .
O2 V1 V3 134.01(9) . .
O6 V1 V3 84.70(7) . .
O5 V1 V3 32.61(6) . .
O4 V1 V3 125.39(6) . .
O3 V1 V3 81.68(6) . .
O1 V1 V3 47.272(13) . .
O2 V1 V2 138.56(9) . .
O6 V1 V2 35.47(6) . .
O5 V1 V2 82.41(6) . .
O4 V1 V2 87.78(6) . .
O3 V1 V2 124.35(6) . .
O1 V1 V2 46.992(13) . .
V3 V1 V2 59.830(16) . .
O7 V2 O9 104.62(11) . .
O7 V2 O6 101.05(11) . .
O9 V2 O6 92.37(9) . .
O7 V2 O3 99.52(10) . 3_565
O9 V2 O3 92.71(9) . 3_565
O6 V2 O3 156.80(8) . 3_565
O7 V2 O8 96.32(10) . .
O9 V2 O8 159.06(9) . .
O6 V2 O8 84.13(8) . .
O3 V2 O8 83.06(8) 3_565 .
O7 V2 O1 172.69(9) . .
O9 V2 O1 82.61(7) . .
O6 V2 O1 79.52(6) . .
O3 V2 O1 78.71(6) 3_565 .
O8 V2 O1 76.45(6) . .
O7 V2 V3 140.11(9) . .
O9 V2 V3 35.63(6) . .
O6 V2 V3 82.61(6) . .
O3 V2 V3 88.45(6) 3_565 .
O8 V2 V3 123.51(6) . .
O1 V2 V3 47.172(13) . .
O7 V2 V1 133.87(9) . .
O9 V2 V1 84.87(7) . .
O6 V2 V1 32.85(6) . .
O3 V2 V1 125.43(6) 3_565 .
O8 V2 V1 81.02(6) . .
O1 V2 V1 46.852(13) . .
V3 V2 V1 59.664(16) . .
O10 V3 O5 104.26(11) . .
O10 V3 O9 102.16(10) . .
O5 V3 O9 92.54(9) . .
O10 V3 O8 98.80(11) . 3_565
O5 V3 O8 92.32(9) . 3_565
O9 V3 O8 156.58(8) . 3_565
O10 V3 O4 97.07(10) . 3_565
O5 V3 O4 158.65(9) . 3_565
O9 V3 O4 83.70(8) . 3_565
O8 V3 O4 83.47(8) 3_565 3_565
O10 V3 O1 172.99(9) . .
O5 V3 O1 82.28(6) . .
O9 V3 O1 79.79(6) . .
O8 V3 O1 78.18(6) 3_565 .
O4 V3 O1 76.37(6) 3_565 .
O10 V3 V1 139.34(9) . .
O5 V3 V1 35.11(6) . .
O9 V3 V1 83.40(6) . .
O8 V3 V1 87.50(6) 3_565 .
O4 V3 V1 123.58(6) 3_565 .
O1 V3 V1 47.314(13) . .
O10 V3 V2 134.76(9) . .
O5 V3 V2 84.85(7) . .
O9 V3 V2 32.61(6) . .
O8 V3 V2 125.41(6) 3_565 .
O4 V3 V2 80.70(6) 3_565 .
O1 V3 V2 47.356(13) . .
V1 V3 V2 60.506(17) . .
O12 V4 O15 104.77(11) . .
O12 V4 O16 101.01(11) . .
O15 V4 O16 92.92(10) . .
O12 V4 O13 99.61(11) . .
O15 V4 O13 92.02(10) . .
O16 V4 O13 156.79(9) . .
O12 V4 O14 96.51(10) . .
O15 V4 O14 158.66(9) . .
O16 V4 O14 84.33(8) . .
O13 V4 O14 82.86(9) . .
O12 V4 O11 172.77(9) . .
O15 V4 O11 82.25(7) . .
O16 V4 O11 80.09(6) . .
O13 V4 O11 78.14(6) . .
O14 V4 O11 76.43(5) . .
O12 V4 V5 139.87(9) . .
O15 V4 V5 35.20(7) . .
O16 V4 V5 83.42(6) . .
O13 V4 V5 87.67(6) . .
O14 V4 V5 123.59(6) . .
O11 V4 V5 47.242(13) . .
O12 V4 V6 134.31(9) . .
O15 V4 V6 84.44(7) . .
O16 V4 V6 33.31(6) . .
O13 V4 V6 125.09(6) . .
O14 V4 V6 81.70(6) . .
O11 V4 V6 47.042(13) . .
V5 V4 V6 59.640(17) . .
O18 V5 O19 104.66(12) . .
O18 V5 O15 102.07(11) . .
O19 V5 O15 92.48(10) . .
O18 V5 O14 98.64(11) . 3_675
O19 V5 O14 91.92(9) . 3_675
O15 V5 O14 156.97(9) . 3_675
O18 V5 O17 96.02(11) . .
O19 V5 O17 159.27(9) . .
O15 V5 O17 84.50(9) . .
O14 V5 O17 83.42(8) 3_675 .
O18 V5 O11 172.24(10) . .
O19 V5 O11 82.66(7) . .
O15 V5 O11 79.89(6) . .
O14 V5 O11 78.27(6) 3_675 .
O17 V5 O11 76.62(6) . .
O18 V5 V6 139.98(10) . .
O19 V5 V6 35.35(7) . .
O15 V5 V6 83.24(7) . .
O14 V5 V6 87.38(6) 3_675 .
O17 V5 V6 124.01(6) . .
O11 V5 V6 47.467(14) . .
O18 V5 V4 134.67(9) . .
O19 V5 V4 84.99(7) . .
O15 V5 V4 32.63(6) . .
O14 V5 V4 125.63(6) 3_675 .
O17 V5 V4 81.45(6) . .
O11 V5 V4 47.447(14) . .
V6 V5 V4 60.412(17) . .
O20 V6 O16 103.27(11) . .
O20 V6 O19 101.80(12) . .
O16 V6 O19 92.88(10) . .
O20 V6 O17 98.76(12) . 3_675
O16 V6 O17 91.10(9) . 3_675
O19 V6 O17 157.54(9) . 3_675
O20 V6 O13 97.19(11) . 3_675
O16 V6 O13 159.36(9) . 3_675
O19 V6 O13 85.44(9) . 3_675
O17 V6 O13 83.11(9) 3_675 3_675
O20 V6 O11 173.66(10) . .
O16 V6 O11 82.47(6) . .
O19 V6 O11 80.38(7) . .
O17 V6 O11 78.25(6) 3_675 .
O13 V6 O11 76.97(6) 3_675 .
O20 V6 V5 134.90(11) . .
O16 V6 V5 85.38(7) . .
O19 V6 V5 33.11(6) . .
O17 V6 V5 125.58(6) 3_675 .
O13 V6 V5 82.03(6) 3_675 .
O11 V6 V5 47.419(14) . .
O20 V6 V4 138.72(10) . .
O16 V6 V4 35.54(6) . .
O19 V6 V4 82.93(7) . .
O17 V6 V4 87.59(6) 3_675 .
O13 V6 V4 124.09(6) 3_675 .
O11 V6 V4 47.197(14) . .
V5 V6 V4 59.948(17) . .
V3 O1 V3 180.0 3_565 .
V3 O1 V1 85.416(18) 3_565 3_565
V3 O1 V1 94.585(18) . 3_565
V3 O1 V1 94.585(18) 3_565 .
V3 O1 V1 85.414(18) . .
V1 O1 V1 180.0 3_565 .
V3 O1 V2 94.528(19) 3_565 .
V3 O1 V2 85.472(19) . .
V1 O1 V2 93.843(19) 3_565 .
V1 O1 V2 86.157(19) . .
V3 O1 V2 85.472(19) 3_565 3_565
V3 O1 V2 94.528(19) . 3_565
V1 O1 V2 86.157(19) 3_565 3_565
V1 O1 V2 93.843(19) . 3_565
V2 O1 V2 180.0 . 3_565
C1 O3 V2 120.64(19) . 3_565
C1 O3 V1 119.20(18) . .
V2 O3 V1 109.61(9) 3_565 .
C2 O4 V1 121.58(19) . .
C2 O4 V3 118.63(19) . 3_565
V1 O4 V3 110.53(9) . 3_565
V3 O5 V1 112.27(10) . .
V1 O6 V2 111.68(10) . .
C3 O8 V3 121.5(2) . 3_565
C3 O8 V2 119.8(2) . .
V3 O8 V2 110.50(9) 3_565 .
V2 O9 V3 111.76(10) . .
V5 O11 V5 180.0 . 3_675
V5 O11 V6 85.11(2) . .
V5 O11 V6 94.88(2) 3_675 .
V5 O11 V6 94.89(2) . 3_675
V5 O11 V6 85.12(2) 3_675 3_675
V6 O11 V6 180.0 . 3_675
V5 O11 V4 94.690(19) . 3_675
V5 O11 V4 85.312(19) 3_675 3_675
V6 O11 V4 94.239(19) . 3_675
V6 O11 V4 85.760(19) 3_675 3_675
V5 O11 V4 85.311(19) . .
V5 O11 V4 94.688(19) 3_675 .
V6 O11 V4 85.761(19) . .
V6 O11 V4 94.241(19) 3_675 .
V4 O11 V4 180.00(2) 3_675 .
C4 O13 V4 121.7(2) . .
C4 O13 V6 119.3(2) . 3_675
V4 O13 V6 110.44(9) . 3_675
C5 O14 V5 120.79(18) . 3_675
C5 O14 V4 120.59(18) . .
V5 O14 V4 110.37(9) 3_675 .
V4 O15 V5 112.17(10) . .
V6 O16 V4 111.15(10) . .
C6 O17 V6 119.6(2) . 3_675
C6 O17 V5 118.6(2) . .
V6 O17 V5 110.03(9) 3_675 .
V5 O19 V6 111.54(10) . .
C11 N1 C9 114.3(3) . .
C11 N1 C7 109.8(3) . .
C9 N1 C7 114.5(3) . .
C11 N1 H1 105.8 . .
C9 N1 H1 105.8 . .
C7 N1 H1 105.8 . .
C13 N2 C17 117.1(4) . .
C13 N2 C15 108.0(4) . .
C17 N2 C15 111.0(4) . .
C13 N2 H2 106.7 . .
C17 N2 H2 106.7 . .
C15 N2 H2 106.7 . .
O3 C1 H1A 109.5 . .
O3 C1 H1B 109.5 . .
H1A C1 H1B 109.5 . .
O3 C1 H1C 109.5 . .
H1A C1 H1C 109.5 . .
H1B C1 H1C 109.5 . .
O4 C2 H2A 109.5 . .
O4 C2 H2B 109.5 . .
H2A C2 H2B 109.5 . .
O4 C2 H2C 109.5 . .
H2A C2 H2C 109.5 . .
H2B C2 H2C 109.5 . .
O8 C3 H3A 109.5 . .
O8 C3 H3B 109.5 . .
H3A C3 H3B 109.5 . .
O8 C3 H3C 109.5 . .
H3A C3 H3C 109.5 . .
H3B C3 H3C 109.5 . .
O13 C4 H4A 109.5 . .
O13 C4 H4B 109.5 . .
H4A C4 H4B 109.5 . .
O13 C4 H4C 109.5 . .
H4A C4 H4C 109.5 . .
H4B C4 H4C 109.5 . .
O14 C5 H5A 109.5 . .
O14 C5 H5B 109.5 . .
H5A C5 H5B 109.5 . .
O14 C5 H5C 109.5 . .
H5A C5 H5C 109.5 . .
H5B C5 H5C 109.5 . .
O17 C6 H6A 109.5 . .
O17 C6 H6B 109.5 . .
H6A C6 H6B 109.5 . .
O17 C6 H6C 109.5 . .
H6A C6 H6C 109.5 . .
H6B C6 H6C 109.5 . .
C8 C7 N1 113.6(4) . .
C8 C7 H7A 108.8 . .
N1 C7 H7A 108.8 . .
C8 C7 H7B 108.8 . .
N1 C7 H7B 108.8 . .
H7A C7 H7B 107.7 . .
C7 C8 H8A 109.5 . .
C7 C8 H8B 109.5 . .
H8A C8 H8B 109.5 . .
C7 C8 H8C 109.5 . .
H8A C8 H8C 109.5 . .
H8B C8 H8C 109.5 . .
C10 C9 N1 113.6(4) . .
C10 C9 H9A 108.8 . .
N1 C9 H9A 108.8 . .
C10 C9 H9B 108.8 . .
N1 C9 H9B 108.8 . .
H9A C9 H9B 107.7 . .
C9 C10 H10A 109.5 . .
C9 C10 H10B 109.5 . .
H10A C10 H10B 109.5 . .
C9 C10 H10C 109.5 . .
H10A C10 H10C 109.5 . .
H10B C10 H10C 109.5 . .
N1 C11 C12 114.3(4) . .
N1 C11 H11A 108.7 . .
C12 C11 H11A 108.7 . .
N1 C11 H11B 108.7 . .
C12 C11 H11B 108.7 . .
H11A C11 H11B 107.6 . .
C11 C12 H12A 109.5 . .
C11 C12 H12B 109.5 . .
H12A C12 H12B 109.5 . .
C11 C12 H12C 109.5 . .
H12A C12 H12C 109.5 . .
H12B C12 H12C 109.5 . .
N2 C13 C14 112.9(4) . .
N2 C13 H13A 109.0 . .
C14 C13 H13A 109.0 . .
N2 C13 H13B 109.0 . .
C14 C13 H13B 109.0 . .
H13A C13 H13B 107.8 . .
C13 C14 H14A 109.5 . .
C13 C14 H14B 109.5 . .
H14A C14 H14B 109.5 . .
C13 C14 H14C 109.5 . .
H14A C14 H14C 109.5 . .
H14B C14 H14C 109.5 . .
C16 C15 N2 116.2(4) . .
C16 C15 H15A 108.2 . .
N2 C15 H15A 108.2 . .
C16 C15 H15B 108.2 . .
N2 C15 H15B 108.2 . .
H15A C15 H15B 107.4 . .
C15 C16 H16A 109.5 . .
C15 C16 H16B 109.5 . .
H16A C16 H16B 109.5 . .
C15 C16 H16C 109.5 . .
H16A C16 H16C 109.5 . .
H16B C16 H16C 109.5 . .
N2 C17 C18 114.6(4) . .
N2 C17 H17A 108.6 . .
C18 C17 H17A 108.6 . .
N2 C17 H17B 108.6 . .
C18 C17 H17B 108.6 . .
H17A C17 H17B 107.6 . .
C17 C18 H18A 109.5 . .
C17 C18 H18B 109.5 . .
H18A C18 H18B 109.5 . .
C17 C18 H18C 109.5 . .
H18A C18 H18C 109.5 . .
H18B C18 H18C 109.5 . .

loop_
_geom_bond_atom_site_label_1
_geom_bond_atom_site_label_2
_geom_bond_distance
_geom_bond_site_symmetry_2
V1 O2 1.598(2) .
V1 O6 1.786(2) .
V1 O5 1.886(2) .
V1 O4 1.952(2) .
V1 O3 2.036(2) .
V1 O1 2.2376(5) .
V1 V3 3.0342(7) .
V1 V2 3.0600(7) .
V2 O7 1.600(2) .
V2 O9 1.764(2) .
V2 O6 1.911(2) .
V2 O3 1.968(2) 3_565
V2 O8 2.041(2) .
V2 O1 2.2427(5) .
V2 V3 3.0394(7) .
V3 O10 1.597(2) .
V3 O5 1.767(2) .
V3 O9 1.906(2) .
V3 O8 1.962(2) 3_565
V3 O4 2.048(2) 3_565
V3 O1 2.2361(5) .
V4 O12 1.596(2) .
V4 O15 1.766(2) .
V4 O16 1.899(2) .
V4 O13 1.965(2) .
V4 O14 2.047(2) .
V4 O11 2.2421(5) .
V4 V5 3.0335(7) .
V4 V6 3.0476(7) .
V5 O18 1.601(2) .
V5 O19 1.776(2) .
V5 O15 1.888(2) .
V5 O14 1.9630(19) 3_675
V5 O17 2.052(2) .
V5 O11 2.2348(5) .
V5 V6 3.0240(8) .
V6 O20 1.596(2) .
V6 O16 1.794(2) .
V6 O19 1.881(2) .
V6 O17 1.968(2) 3_675
V6 O13 2.031(2) 3_675
V6 O11 2.2365(5) .
O1 V3 2.2360(5) 3_565
O1 V1 2.2375(5) 3_565
O1 V2 2.2427(5) 3_565
O3 C1 1.424(4) .
O3 V2 1.969(2) 3_565
O4 C2 1.427(4) .
O4 V3 2.048(2) 3_565
O8 C3 1.421(4) .
O8 V3 1.962(2) 3_565
O11 V5 2.2348(5) 3_675
O11 V6 2.2365(5) 3_675
O11 V4 2.2421(5) 3_675
O13 C4 1.425(4) .
O13 V6 2.031(2) 3_675
O14 C5 1.416(3) .
O14 V5 1.9629(19) 3_675
O17 C6 1.434(4) .
O17 V6 1.968(2) 3_675
N1 C11 1.477(5) .
N1 C9 1.499(5) .
N1 C7 1.511(5) .
N1 H1 0.9800 .
N2 C13 1.477(5) .
N2 C17 1.483(6) .
N2 C15 1.513(6) .
N2 H2 0.9800 .
C1 H1A 0.9600 .
C1 H1B 0.9600 .
C1 H1C 0.9600 .
C2 H2A 0.9600 .
C2 H2B 0.9600 .
C2 H2C 0.9600 .
C3 H3A 0.9600 .
C3 H3B 0.9600 .
C3 H3C 0.9600 .
C4 H4A 0.9600 .
C4 H4B 0.9600 .
C4 H4C 0.9600 .
C5 H5A 0.9600 .
C5 H5B 0.9600 .
C5 H5C 0.9600 .
C6 H6A 0.9600 .
C6 H6B 0.9600 .
C6 H6C 0.9600 .
C7 C8 1.494(6) .
C7 H7A 0.9700 .
C7 H7B 0.9700 .
C8 H8A 0.9600 .
C8 H8B 0.9600 .
C8 H8C 0.9600 .
C9 C10 1.488(6) .
C9 H9A 0.9700 .
C9 H9B 0.9700 .
C10 H10A 0.9600 .
C10 H10B 0.9600 .
C10 H10C 0.9600 .
C11 C12 1.514(6) .
C11 H11A 0.9700 .
C11 H11B 0.9700 .
C12 H12A 0.9600 .
C12 H12B 0.9600 .
C12 H12C 0.9600 .
C13 C14 1.492(6) .
C13 H13A 0.9700 .
C13 H13B 0.9700 .
C14 H14A 0.9600 .
C14 H14B 0.9600 .
C14 H14C 0.9600 .
C15 C16 1.427(7) .
C15 H15A 0.9700 .
C15 H15B 0.9700 .
C16 H16A 0.9600 .
C16 H16B 0.9600 .
C16 H16C 0.9600 .
C17 C18 1.507(6) .
C17 H17A 0.9700 .
C17 H17B 0.9700 .
C18 H18A 0.9600 .
C18 H18B 0.9600 .
C18 H18C 0.9600 .
